data_7244007
loop_
_publ_author_name
'Ospina-Castro, Mar\'ia L.'
'\'Avila, Edward E.'
'Brice\~no, Alexander'
'Reiber, Andreas'
'Pacheco-Londo\~no, Leonardo C.'
'Galan-Freyle, Nataly J.'

_publ_section_title
;
 Self-assembly and supramolecular isomerism in 1D metal--organometallic
 networks based on transition-metal assemblies from
 1,1&#x2032;-ferrocene-dicarboxylic acid and ancillary nitrogen
 heterocycle ligands
;
_journal_issue 46
_journal_name_full CrystEngComm
_journal_page_first 8198
_journal_page_last 8208
_journal_paper_doi 10.1039/D1CE01204E
_journal_volume 23
_journal_year 2021
_chemical_formula_sum 'C24 H24 Co Fe N2 O6'
_chemical_formula_weight 551.23
_space_group_crystal_system orthorhombic
_space_group_IT_number 52
_space_group_name_Hall '-P 2a 2bc'
_space_group_name_H-M_alt 'P n n a'
_atom_sites_solution_hydrogens mixed
_audit_creation_method SHELXL-2018/3
_audit_update_record
;
2019-07-06 deposited with the CCDC.	2021-11-08 downloaded from the CCDC.
;
_cell_angle_alpha 90
_cell_angle_beta 90
_cell_angle_gamma 90
_cell_formula_units_Z 4
_cell_length_a 23.977(11)
_cell_length_b 12.069(5)
_cell_length_c 8.344(4)
_cell_measurement_reflns_used 756
_cell_measurement_temperature 293(2)
_cell_measurement_theta_max 23.8827
_cell_measurement_theta_min 3.2683
_cell_volume 2414.6(19)
_computing_cell_refinement 'CrystalClear (Rigaku/MSC Inc., 2005)'
_computing_data_collection 'CrystalClear (Rigaku/MSC Inc., 2005)'
_computing_data_reduction 'CrystalClear (Rigaku/MSC Inc., 2005)'
_computing_molecular_graphics 'DIAMOND (Brandenburg, 1998)'
_computing_publication_material 'PLATON (Spek, 2003) & publCIF (Westrip, 2010)'
_computing_structure_refinement 'SHELXL-2018/3 (Sheldrick, 2018)'
_computing_structure_solution 'SUPERFLIP (Palatinus & Chapuis, 2007)'
_diffrn_ambient_temperature 293(2)
_diffrn_detector_area_resol_mean 14.6306
_diffrn_measured_fraction_theta_full 0.864
_diffrn_measured_fraction_theta_max 0.782
_diffrn_measurement_details
;
scan:
	Number of images: 180
	           Slice: 0.0000 - 360.0000
	     Image width: 2.0000
	        Exp time: 100.0000
	   Rotation axis: Phi
	           Omega: 0.0000
	             Chi: 0.0000
	             Phi: 0.0000
	             XTD: 46.2985
	          2theta: -10.1082
scan:
	Number of images: 17
	           Slice: -24.0000 - 10.0000
	     Image width: 2.0000
	        Exp time: 100.0000
	   Rotation axis: Omega
	           Omega: 0.0000
	             Chi: 90.0000
	             Phi: 0.0000
	             XTD: 46.2985
	          2theta: -10.1082
scan:
	Number of images: 20
	           Slice: -30.0000 - 10.0000
	     Image width: 2.0000
	        Exp time: 100.0000
	   Rotation axis: Omega
	           Omega: 0.0000
	             Chi: 90.0000
	             Phi: 90.0000
	             XTD: 46.2985
	          2theta: -10.1082
scan:
	Number of images: 20
	           Slice: -30.0000 - 10.0000
	     Image width: 2.0000
	        Exp time: 100.0000
	   Rotation axis: Omega
	           Omega: 0.0000
	             Chi: 90.0000
	             Phi: 180.0000
	             XTD: 46.2985
	          2theta: -10.1082
scan:
	Number of images: 20
	           Slice: -30.0000 - 10.0000
	     Image width: 2.0000
	        Exp time: 100.0000
	   Rotation axis: Omega
	           Omega: 0.0000
	             Chi: 90.0000
	             Phi: 270.0000
	             XTD: 46.2985
	          2theta: -10.1082

;
_diffrn_measurement_device 'Rigaku AFC7 Mercury, Mercury (2x2 bin mode)'
_diffrn_measurement_device_details
;
AFC7: Eulerian 3-circle
;
_diffrn_measurement_method dtprofit.ref
_diffrn_orient_matrix_type d*Trek
_diffrn_orient_matrix_UB_11 0.1736
_diffrn_orient_matrix_UB_12 0.0051
_diffrn_orient_matrix_UB_13 -0.0315
_diffrn_orient_matrix_UB_21 -0.0070
_diffrn_orient_matrix_UB_22 0.0069
_diffrn_orient_matrix_UB_23 -0.0377
_diffrn_orient_matrix_UB_31 0.0087
_diffrn_orient_matrix_UB_32 0.0687
_diffrn_orient_matrix_UB_33 0.0109
_diffrn_radiation_detector CCD
_diffrn_radiation_monochromator 'Graphite Monochromator'
_diffrn_radiation_type MoK\a
_diffrn_radiation_wavelength 0.7107
_diffrn_reflns_av_R_equivalents 0.0672
_diffrn_reflns_av_unetI/netI 0.0626
_diffrn_reflns_Laue_measured_fraction_full 0.864
_diffrn_reflns_Laue_measured_fraction_max 0.782
_diffrn_reflns_limit_h_max 26
_diffrn_reflns_limit_h_min -26
_diffrn_reflns_limit_k_max 12
_diffrn_reflns_limit_k_min -12
_diffrn_reflns_limit_l_max 7
_diffrn_reflns_limit_l_min -9
_diffrn_reflns_number 17225
_diffrn_reflns_point_group_measured_fraction_full 0.864
_diffrn_reflns_point_group_measured_fraction_max 0.782
_diffrn_reflns_reduction_process 'Lp corrections applied'
_diffrn_reflns_theta_full 25.241
_diffrn_reflns_theta_max 26.468
_diffrn_reflns_theta_min 1.699
_diffrn_source 'Sealed Tube'
_exptl_absorpt_coefficient_mu 1.329
_exptl_absorpt_correction_T_max 0.720
_exptl_absorpt_correction_T_min 0.634
_exptl_absorpt_correction_type multi-scan
_exptl_absorpt_process_details 'Jacoson, R. (1998), Private Communication'
_exptl_crystal_colour 'dark brown'
_exptl_crystal_density_diffrn 1.516
_exptl_crystal_density_method none
_exptl_crystal_description block
_exptl_crystal_F_000 1132
_exptl_crystal_recrystallization_method 'Hydrothermal Synthesis'
_exptl_crystal_size_max 0.600
_exptl_crystal_size_mid 0.300
_exptl_crystal_size_min 0.250
_refine_diff_density_max 0.281
_refine_diff_density_min -0.531
_refine_diff_density_rms 0.077
_refine_ls_extinction_method none
_refine_ls_goodness_of_fit_ref 1.141
_refine_ls_hydrogen_treatment constr
_refine_ls_matrix_type full
_refine_ls_number_parameters 159
_refine_ls_number_reflns 1964
_refine_ls_number_restraints 2
_refine_ls_restrained_S_all 1.141
_refine_ls_R_factor_all 0.0912
_refine_ls_R_factor_gt 0.0605
_refine_ls_shift/su_max 0.000
_refine_ls_shift/su_mean 0.000
_refine_ls_structure_factor_coef Fsqd
_refine_ls_weighting_details 'w=1/[\s^2^(Fo^2^)+(0.0135P)^2^+7.5327P] where P=(Fo^2^+2Fc^2^)/3'
_refine_ls_weighting_scheme calc
_refine_ls_wR_factor_gt 0.1042
_refine_ls_wR_factor_ref 0.1181
_reflns_Friedel_coverage 0.000
_reflns_number_gt 1449
_reflns_number_total 1964
_reflns_threshold_expression 'I > 2\s(I)'
_cod_data_source_file d1ce01204e2.cif
_cod_data_source_block compound_3_sq
_cod_original_cell_volume 2414.5(19)
_cod_database_code 7244007
_publcif_datablock.id {7dedcea5-1070-4b48-9852-0b3a598955b3}

_shelx_shelxl_version_number 2018/3
_shelx_space_group_comment
;
The symmetry employed for this shelxl refinement is uniquely defined
by the following loop, which should always be used as a source of
symmetry information in preference to the above space-group names.
They are only intended as comments.
;
_shelx_estimated_absorpt_t_min 0.503
_shelx_estimated_absorpt_t_max 0.732
_publcif_funding_html
;
;

loop_
_space_group_symop_operation_xyz
'x, y, z'
'-x, y+1/2, z+1/2'
'x+1/2, -y+1/2, z+1/2'
'-x+1/2, -y, z'
'-x, -y, -z'
'x, -y-1/2, -z-1/2'
'-x-1/2, y-1/2, -z-1/2'
'x-1/2, y, -z'

loop_
_atom_site_label
_atom_site_type_symbol
_atom_site_fract_x
_atom_site_fract_y
_atom_site_fract_z
_atom_site_U_iso_or_equiv
_atom_site_adp_type
_atom_site_occupancy
_atom_site_site_symmetry_order
_atom_site_calc_flag
_atom_site_refinement_flags_posn
_atom_site_refinement_flags_adp
_atom_site_refinement_flags_occupancy
_atom_site_disorder_assembly
_atom_site_disorder_group
Co1 Co 0.58757(4) 0.250000 0.750000 0.0413(3) Uani 1 2 d S T P . .
Fe1 Fe 0.750000 0.000000 0.52306(13) 0.0360(3) Uani 1 2 d S T P . .
O1 O 0.61319(16) 0.1521(3) 0.5510(5) 0.0535(11) Uani 1 1 d . . . . .
O2 O 0.63522(16) 0.1021(3) 0.7946(5) 0.0562(12) Uani 1 1 d . . . . .
N1 N 0.51962(18) 0.3014(4) 0.6128(6) 0.0428(12) Uani 1 1 d . . . . .
C1 C 0.6676(2) -0.0118(5) 0.5790(6) 0.0402(14) Uani 1 1 d . . . . .
C2 C 0.6754(2) -0.0326(5) 0.4122(7) 0.0454(16) Uani 1 1 d . . . . .
H2 H 0.658904 0.009542 0.323597 0.055 Uiso 1 1 calc R U . . .
C3 C 0.7114(2) -0.1265(5) 0.3979(8) 0.0521(17) Uani 1 1 d . . . . .
H3 H 0.724575 -0.159791 0.297713 0.063 Uiso 1 1 calc R U . . .
C4 C 0.7255(2) -0.1613(5) 0.5547(9) 0.0563(18) Uani 1 1 d . . . . .
H4 H 0.750375 -0.223175 0.581023 0.068 Uiso 1 1 calc R U . . .
C5 C 0.6992(2) -0.0909(5) 0.6678(7) 0.0477(16) Uani 1 1 d . . . . .
H5 H 0.701504 -0.096670 0.784763 0.057 Uiso 1 1 calc R U . . .
C6 C 0.6376(2) 0.0850(5) 0.6448(8) 0.0451(15) Uani 1 1 d . . . . .
C7 C 0.4686(2) 0.2772(5) 0.6708(7) 0.0452(15) Uani 1 1 d . . . . .
C8 C 0.4216(2) 0.3019(5) 0.5797(9) 0.064(2) Uani 1 1 d . . . . .
H8 H 0.386241 0.284403 0.618085 0.076 Uiso 1 1 calc R U . . .
C9 C 0.4274(3) 0.3522(6) 0.4330(9) 0.069(2) Uani 1 1 d . . . . .
H9 H 0.395802 0.371315 0.374783 0.083 Uiso 1 1 calc R U . . .
C10 C 0.4796(3) 0.3749(5) 0.3705(7) 0.0477(16) Uani 1 1 d . . . . .
C11 C 0.5243(2) 0.3478(5) 0.4691(8) 0.0476(16) Uani 1 1 d . . . . .
H11 H 0.560016 0.363125 0.431739 0.057 Uiso 1 1 calc R U . . .
C12 C 0.4884(3) 0.4268(5) 0.2077(8) 0.067(2) Uani 1 1 d . . . . .
H12A H 0.527593 0.429172 0.184191 0.101 Uiso 1 1 calc R U . . .
H12B H 0.473670 0.500796 0.207755 0.101 Uiso 1 1 calc R U . . .
H12C H 0.469618 0.383568 0.127682 0.101 Uiso 1 1 calc R U . . .
OW1 O 0.2922(3) 0.5803(7) 0.5511(8) 0.142(3) Uani 1 1 d DG . . . .
HW1A H 0.308929 0.520693 0.576244 0.213 Uiso 1 1 d DG U . . .
HW1B H 0.309125 0.611041 0.473320 0.213 Uiso 1 1 d DG U . . .

loop_
_atom_site_aniso_label
_atom_site_aniso_U_11
_atom_site_aniso_U_22
_atom_site_aniso_U_33
_atom_site_aniso_U_23
_atom_site_aniso_U_13
_atom_site_aniso_U_12
Co1 0.0278(6) 0.0418(8) 0.0542(7) -0.0053(6) 0.000 0.000
Fe1 0.0311(6) 0.0275(7) 0.0494(7) 0.000 0.000 0.0007(5)
O1 0.053(3) 0.047(3) 0.061(3) 0.001(2) -0.004(2) 0.019(2)
O2 0.052(3) 0.060(3) 0.056(3) 0.000(2) 0.0054(19) 0.016(2)
N1 0.035(3) 0.038(3) 0.056(3) -0.005(3) -0.006(2) 0.005(2)
C1 0.032(3) 0.039(4) 0.051(4) 0.000(3) 0.007(2) 0.002(3)
C2 0.031(3) 0.046(4) 0.059(4) -0.008(3) 0.001(3) -0.010(3)
C3 0.045(4) 0.044(5) 0.067(5) -0.021(3) 0.009(3) -0.008(3)
C4 0.048(4) 0.021(4) 0.100(6) 0.006(4) 0.017(3) 0.000(3)
C5 0.048(4) 0.046(4) 0.049(4) 0.015(3) 0.009(3) -0.003(3)
C6 0.030(3) 0.039(4) 0.066(5) -0.004(3) 0.004(3) 0.001(3)
C7 0.026(3) 0.036(4) 0.073(4) -0.010(3) 0.001(3) 0.002(3)
C8 0.027(3) 0.060(5) 0.103(6) 0.009(4) -0.004(3) 0.001(3)
C9 0.047(4) 0.060(5) 0.101(6) 0.006(4) -0.022(4) 0.009(3)
C10 0.049(4) 0.028(4) 0.066(4) -0.006(3) -0.009(3) 0.005(3)
C11 0.036(3) 0.034(4) 0.073(5) -0.008(3) 0.000(3) 0.003(3)
C12 0.075(5) 0.052(5) 0.076(5) 0.001(4) -0.009(4) 0.015(4)
OW1 0.183(7) 0.170(8) 0.074(5) 0.030(4) 0.047(4) 0.022(6)

loop_
_atom_type_symbol
_atom_type_description
_atom_type_scat_dispersion_real
_atom_type_scat_dispersion_imag
_atom_type_scat_source
C C 0.0033 0.0016 'International Tables Vol C Tables 4.2.6.8 and 6.1.1.4'
H H 0.0000 0.0000 'International Tables Vol C Tables 4.2.6.8 and 6.1.1.4'
Co Co 0.3494 0.9721 'International Tables Vol C Tables 4.2.6.8 and 6.1.1.4'
Fe Fe 0.3463 0.8444 'International Tables Vol C Tables 4.2.6.8 and 6.1.1.4'
N N 0.0061 0.0033 'International Tables Vol C Tables 4.2.6.8 and 6.1.1.4'
O O 0.0106 0.0060 'International Tables Vol C Tables 4.2.6.8 and 6.1.1.4'

loop_
_geom_angle_atom_site_label_1
_geom_angle_atom_site_label_2
_geom_angle_atom_site_label_3
_geom_angle
_geom_angle_site_symmetry_1
_geom_angle_site_symmetry_3
_geom_angle_publ_flag
N1 Co1 N1 77.3(3) . 6_567 y
N1 Co1 O1 87.85(16) . . y
N1 Co1 O1 119.23(17) 6_567 . y
N1 Co1 O1 119.23(17) . 6_567 ?
N1 Co1 O1 87.85(16) 6_567 6_567 ?
O1 Co1 O1 146.4(2) . 6_567 ?
N1 Co1 O2 139.18(17) . . y
N1 Co1 O2 94.18(17) 6_567 . ?
O1 Co1 O2 61.40(15) . . y
O1 Co1 O2 99.91(16) 6_567 . ?
N1 Co1 O2 94.18(17) . 6_567 ?
N1 Co1 O2 139.18(17) 6_567 6_567 ?
O1 Co1 O2 99.91(16) . 6_567 ?
O1 Co1 O2 61.40(15) 6_567 6_567 ?
O2 Co1 O2 115.8(2) . 6_567 ?
N1 Co1 C6 109.42(18) . 6_567 ?
N1 Co1 C6 114.96(19) 6_567 6_567 ?
O1 Co1 C6 125.52(18) . 6_567 ?
O1 Co1 C6 30.71(17) 6_567 6_567 ?
O2 Co1 C6 110.31(16) . 6_567 ?
O2 Co1 C6 30.69(16) 6_567 6_567 ?
N1 Co1 C6 114.96(19) . . ?
N1 Co1 C6 109.42(18) 6_567 . ?
O1 Co1 C6 30.72(16) . . y
O1 Co1 C6 125.52(18) 6_567 . ?
O2 Co1 C6 30.69(16) . . ?
O2 Co1 C6 110.30(16) 6_567 . ?
C6 Co1 C6 122.2(3) 6_567 . ?
C1 Fe1 C1 153.5(3) . 4_655 ?
C1 Fe1 C5 41.0(2) . . ?
C1 Fe1 C5 118.9(2) 4_655 . ?
C1 Fe1 C5 118.9(2) . 4_655 ?
C1 Fe1 C5 41.0(2) 4_655 4_655 ?
C5 Fe1 C5 107.3(3) . 4_655 ?
C1 Fe1 C4 68.1(2) . . ?
C1 Fe1 C4 108.3(2) 4_655 . ?
C5 Fe1 C4 40.6(2) . . ?
C5 Fe1 C4 127.3(3) 4_655 . ?
C1 Fe1 C4 108.3(2) . 4_655 ?
C1 Fe1 C4 68.1(2) 4_655 4_655 ?
C5 Fe1 C4 127.3(3) . 4_655 ?
C5 Fe1 C4 40.6(2) 4_655 4_655 ?
C4 Fe1 C4 165.2(4) . 4_655 ?
C1 Fe1 C2 164.4(2) . 4_655 ?
C1 Fe1 C2 40.8(2) 4_655 4_655 ?
C5 Fe1 C2 153.1(2) . 4_655 ?
C5 Fe1 C2 69.1(2) 4_655 4_655 ?
C4 Fe1 C2 119.3(2) . 4_655 ?
C4 Fe1 C2 68.1(2) 4_655 4_655 ?
C1 Fe1 C2 40.8(2) . . ?
C1 Fe1 C2 164.4(2) 4_655 . ?
C5 Fe1 C2 69.1(2) . . ?
C5 Fe1 C2 153.1(2) 4_655 . ?
C4 Fe1 C2 68.1(2) . . ?
C4 Fe1 C2 119.3(2) 4_655 . ?
C2 Fe1 C2 126.4(3) 4_655 . ?
C1 Fe1 C3 68.3(2) . . ?
C1 Fe1 C3 127.0(2) 4_655 . ?
C5 Fe1 C3 68.5(2) . . ?
C5 Fe1 C3 164.8(3) 4_655 . ?
C4 Fe1 C3 40.2(2) . . ?
C4 Fe1 C3 153.4(3) 4_655 . ?
C2 Fe1 C3 107.7(2) 4_655 . ?
C2 Fe1 C3 40.6(2) . . ?
C1 Fe1 C3 127.0(2) . 4_655 ?
C1 Fe1 C3 68.3(2) 4_655 4_655 ?
C5 Fe1 C3 164.8(3) . 4_655 ?
C5 Fe1 C3 68.5(2) 4_655 4_655 ?
C4 Fe1 C3 153.4(3) . 4_655 ?
C4 Fe1 C3 40.2(2) 4_655 4_655 ?
C2 Fe1 C3 40.6(2) 4_655 4_655 ?
C2 Fe1 C3 107.7(2) . 4_655 ?
C3 Fe1 C3 119.3(4) . 4_655 ?
C6 O1 Co1 90.4(4) . . ?
C6 O2 Co1 89.4(3) . . ?
C11 N1 C7 119.5(5) . . ?
C11 N1 Co1 123.7(4) . . ?
C7 N1 Co1 116.6(4) . . ?
C2 C1 C5 108.7(5) . . ?
C2 C1 C6 124.4(5) . . ?
C5 C1 C6 126.5(5) . . ?
C2 C1 Fe1 70.2(3) . . ?
C5 C1 Fe1 69.5(3) . . ?
C6 C1 Fe1 120.1(4) . . ?
C1 C2 C3 107.4(5) . . ?
C1 C2 Fe1 68.9(3) . . ?
C3 C2 Fe1 70.2(3) . . ?
C4 C3 C2 107.6(5) . . ?
C4 C3 Fe1 69.3(3) . . ?
C2 C3 Fe1 69.1(3) . . ?
C3 C4 C5 109.3(5) . . ?
C3 C4 Fe1 70.5(4) . . ?
C5 C4 Fe1 69.2(3) . . ?
C4 C5 C1 107.0(5) . . ?
C4 C5 Fe1 70.2(3) . . ?
C1 C5 Fe1 69.4(3) . . ?
O2 C6 O1 118.8(5) . . ?
O2 C6 C1 121.2(6) . . ?
O1 C6 C1 120.0(6) . . ?
O2 C6 Co1 60.0(3) . . ?
O1 C6 Co1 58.9(3) . . ?
C1 C6 Co1 178.8(5) . . ?
N1 C7 C8 119.5(6) . . ?
N1 C7 C7 114.7(3) . 6_567 ?
C8 C7 C7 125.7(4) . 6_567 ?
C9 C8 C7 119.9(6) . . ?
C8 C9 C10 121.1(6) . . ?
C9 C10 C11 115.3(6) . . ?
C9 C10 C12 123.3(6) . . ?
C11 C10 C12 121.4(6) . . ?
N1 C11 C10 124.6(6) . . ?

loop_
_geom_bond_atom_site_label_1
_geom_bond_atom_site_label_2
_geom_bond_distance
_geom_bond_site_symmetry_2
_geom_bond_publ_flag
Co1 N1 2.086(4) . y
Co1 N1 2.086(4) 6_567 ?
Co1 O1 2.129(4) . y
Co1 O1 2.129(4) 6_567 ?
Co1 O2 2.152(4) . y
Co1 O2 2.152(4) 6_567 ?
Co1 C6 2.485(6) 6_567 ?
Co1 C6 2.485(6) . ?
Fe1 C1 2.035(5) . ?
Fe1 C1 2.035(5) 4_655 ?
Fe1 C5 2.036(5) . ?
Fe1 C5 2.036(5) 4_655 ?
Fe1 C4 2.050(6) . ?
Fe1 C4 2.050(6) 4_655 ?
Fe1 C2 2.052(5) 4_655 ?
Fe1 C2 2.052(5) . ?
Fe1 C3 2.067(6) . ?
Fe1 C3 2.067(6) 4_655 ?
O1 C6 1.270(6) . y
O2 C6 1.269(7) . y
N1 C11 1.328(7) . ?
N1 C7 1.347(6) . ?
C1 C2 1.426(7) . ?
C1 C5 1.427(7) . ?
C1 C6 1.478(7) . ?
C2 C3 1.430(8) . ?
C3 C4 1.415(8) . ?
C4 C5 1.418(8) . ?
C7 C8 1.393(8) . ?
C7 C7 1.476(12) 6_567 ?
C8 C9 1.373(9) . ?
C9 C10 1.382(8) . ?
C10 C11 1.392(8) . ?
C10 C12 1.511(8) . ?

loop_
_publcif_info_exptl_table_extra_item
sin_theta_over_lambda_max

loop_
_publcif_info_exptl_table_header_item
?
